data_7044749
loop_
_publ_author_name
'Gong, Wei-Jie'
'Yao, Rui'
'Li, Hong-Xi'
'Ren, Zhi-Gang'
'Zhang, Jian-Guo'
'Lang, Jian-Ping'

_publ_section_title
;
 Luminescent cadmium(II) coordination polymers of
 1,2,4,5-tetrakis(4-pyridylvinyl)benzene used as efficient
 multi-responsive sensors for toxic metal ions in water
;
_journal_name_full 'Dalton Transactions'
_journal_paper_doi 10.1039/C7DT03876C
_journal_year 2017
_chemical_formula_moiety 'C46 H38 Cd N4 O4'
_chemical_formula_sum 'C46 H38 Cd N4 O4'
_chemical_formula_weight 823.21
_space_group_crystal_system triclinic
_space_group_IT_number 2
_space_group_name_Hall '-P 1'
_space_group_name_H-M_alt 'P -1'
_symmetry_space_group_name_Hall '-P 1'
_symmetry_space_group_name_H-M 'P -1'
_atom_sites_solution_hydrogens geom
_audit_creation_method SHELXL-2016/6
_audit_update_record
;
2017-11-04 deposited with the CCDC.
2017-11-14 downloaded from the CCDC.
;
_cell_angle_alpha 97.557(2)
_cell_angle_beta 96.955(2)
_cell_angle_gamma 100.215(2)
_cell_formula_units_Z 2
_cell_length_a 10.5226(7)
_cell_length_b 11.7750(8)
_cell_length_c 15.3762(9)
_cell_measurement_reflns_used 9874
_cell_measurement_temperature 120(2)
_cell_measurement_theta_max 27.11
_cell_measurement_theta_min 2.23
_cell_volume 1838.2(2)
_computing_cell_refinement 'Bruker SAINT'
_computing_data_collection 'Bruker APEX2'
_computing_data_reduction 'Bruker SAINT'
_computing_molecular_graphics 'Bruker SHELXTL'
_computing_publication_material 'Bruker SHELXTL'
_computing_structure_refinement 'SHELXL-2016/6 (Sheldrick, 2016)'
_computing_structure_solution 'SHELXT 2014/5 (Sheldrick, 2014)'
_diffrn_ambient_temperature 120(2)
_diffrn_measured_fraction_theta_full 0.999
_diffrn_measured_fraction_theta_max 0.999
_diffrn_measurement_device_type 'Bruker APEX-II CCD'
_diffrn_measurement_method '\f and \w scans'
_diffrn_radiation_type MoK\a
_diffrn_radiation_wavelength 0.71073
_diffrn_reflns_av_R_equivalents 0.1206
_diffrn_reflns_av_unetI/netI 0.0594
_diffrn_reflns_Laue_measured_fraction_full 0.999
_diffrn_reflns_Laue_measured_fraction_max 0.999
_diffrn_reflns_limit_h_max 12
_diffrn_reflns_limit_h_min -12
_diffrn_reflns_limit_k_max 13
_diffrn_reflns_limit_k_min -13
_diffrn_reflns_limit_l_max 18
_diffrn_reflns_limit_l_min -18
_diffrn_reflns_number 57234
_diffrn_reflns_point_group_measured_fraction_full 0.999
_diffrn_reflns_point_group_measured_fraction_max 0.999
_diffrn_reflns_theta_full 25.000
_diffrn_reflns_theta_max 25.000
_diffrn_reflns_theta_min 2.233
_diffrn_source 'fine-focus sealed tube'
_exptl_absorpt_coefficient_mu 0.646
_exptl_absorpt_correction_type multi-scan
_exptl_absorpt_process_details 'SADABS,(Sheldrick 2008)'
_exptl_crystal_colour yellow
_exptl_crystal_density_diffrn 1.487
_exptl_crystal_density_method 'not measured'
_exptl_crystal_description BLOCK
_exptl_crystal_F_000 844
_exptl_crystal_size_max 0.250
_exptl_crystal_size_mid 0.200
_exptl_crystal_size_min 0.150
_exptl_transmission_factor_max 0.908
_exptl_transmission_factor_min 0.856
_refine_diff_density_max 1.524
_refine_diff_density_min -0.816
_refine_diff_density_rms 0.102
_refine_ls_extinction_method none
_refine_ls_goodness_of_fit_ref 1.025
_refine_ls_hydrogen_treatment constr
_refine_ls_matrix_type full
_refine_ls_number_parameters 496
_refine_ls_number_reflns 6474
_refine_ls_number_restraints 1
_refine_ls_restrained_S_all 1.026
_refine_ls_R_factor_all 0.0588
_refine_ls_R_factor_gt 0.0485
_refine_ls_shift/su_max 0.001
_refine_ls_shift/su_mean 0.000
_refine_ls_structure_factor_coef Fsqd
_refine_ls_weighting_details 'w=1/[\s^2^(Fo^2^)+(0.0702P)^2^+4.0477P] where P=(Fo^2^+2Fc^2^)/3'
_refine_ls_weighting_scheme calc
_refine_ls_wR_factor_gt 0.1277
_refine_ls_wR_factor_ref 0.1324
_reflns_Friedel_coverage 0.000
_reflns_number_gt 5702
_reflns_number_total 6474
_reflns_threshold_expression 'I > 2\s(I)'
_cod_data_source_file c7dt03876c2.cif
_cod_data_source_block 1
_cod_database_code 7044749
_shelx_shelxl_version_number 2016/6
_shelx_space_group_comment
;
The symmetry employed for this shelxl refinement is uniquely defined
by the following loop, which should always be used as a source of
symmetry information in preference to the above space-group names.
They are only intended as comments.
;
_shelx_estimated_absorpt_t_min 0.303
_shelx_estimated_absorpt_t_max 0.453

loop_
_space_group_symop_operation_xyz
'x, y, z'
'-x, -y, -z'

loop_
_atom_site_label
_atom_site_type_symbol
_atom_site_fract_x
_atom_site_fract_y
_atom_site_fract_z
_atom_site_U_iso_or_equiv
_atom_site_adp_type
_atom_site_occupancy
_atom_site_site_symmetry_order
_atom_site_calc_flag
_atom_site_refinement_flags_posn
_atom_site_refinement_flags_adp
Cd1 Cd 0.40646(3) 0.61888(3) 0.05518(2) 0.01879(12) Uani 1 1 d . .
O1 O 0.6195(4) 0.7024(3) 0.1189(2) 0.0391(9) Uani 1 1 d . .
N1 N 0.4050(3) 0.5143(3) 0.1717(2) 0.0207(8) Uani 1 1 d . .
C1 C 0.3238(4) 0.4100(4) 0.1620(3) 0.0245(10) Uani 1 1 d . .
H1A H 0.261768 0.385535 0.109652 0.029 Uiso 1 1 calc R U
C2 C 0.3274(5) 0.3377(4) 0.2248(3) 0.0289(11) Uani 1 1 d . .
H2A H 0.269426 0.264086 0.214984 0.035 Uiso 1 1 calc R U
O2 O 0.6723(6) 0.5517(4) 0.0441(3) 0.0695(15) Uani 1 1 d . .
N2 N -0.2122(4) -0.3342(4) 0.4107(3) 0.0424(11) Uani 1 1 d . .
N3 N 0.4580(4) -0.2660(3) 0.9482(2) 0.0232(8) Uani 1 1 d . .
O3 O 1.1792(4) 0.6149(4) 0.0352(3) 0.0456(10) Uani 1 1 d . .
C3 C 0.4152(4) 0.3716(4) 0.3028(3) 0.0212(9) Uani 1 1 d . .
O4 O 1.3019(4) 0.7714(3) 0.1185(2) 0.0374(9) Uani 1 1 d . .
C4 C 0.4995(4) 0.4800(4) 0.3138(3) 0.0235(10) Uani 1 1 d . .
H4A H 0.561024 0.507059 0.366196 0.028 Uiso 1 1 calc R U
N4 N 1.1246(5) 0.6081(4) 0.7307(3) 0.0484(13) Uani 1 1 d . .
C5 C 0.4915(4) 0.5471(4) 0.2468(3) 0.0232(10) Uani 1 1 d . .
H5A H 0.550021 0.620168 0.254101 0.028 Uiso 1 1 calc R U
C6 C 0.4162(5) 0.2886(4) 0.3662(3) 0.0267(10) Uani 1 1 d . .
H6A H 0.361804 0.213815 0.347006 0.032 Uiso 1 1 calc R U
C7 C 0.4841(4) 0.3053(4) 0.4474(3) 0.0224(9) Uani 1 1 d . .
H7A H 0.542046 0.378114 0.467664 0.027 Uiso 1 1 calc R U
C8 C 0.4746(4) 0.2177(4) 0.5074(3) 0.0211(9) Uani 1 1 d . .
C9 C 0.3654(4) 0.1277(4) 0.4958(3) 0.0234(10) Uani 1 1 d . .
H9A H 0.299535 0.122646 0.446663 0.028 Uiso 1 1 calc R U
C10 C 0.3477(4) 0.0452(4) 0.5520(3) 0.0220(9) Uani 1 1 d . .
C11 C 0.4462(4) 0.0530(4) 0.6249(3) 0.0212(9) Uani 1 1 d . .
C12 C 0.5553(4) 0.1422(4) 0.6370(3) 0.0252(10) Uani 1 1 d . .
H12A H 0.621257 0.146691 0.686015 0.030 Uiso 1 1 calc R U
C13 C 0.5729(4) 0.2254(4) 0.5807(3) 0.0220(9) Uani 1 1 d . .
C14 C 0.2259(5) -0.0429(4) 0.5382(3) 0.0257(10) Uani 1 1 d . .
H14A H 0.197830 -0.071047 0.589216 0.031 Uiso 1 1 calc R U
C15 C 0.1515(5) -0.0866(4) 0.4603(3) 0.0286(11) Uani 1 1 d . .
H15A H 0.181735 -0.060195 0.409334 0.034 Uiso 1 1 calc R U
C16 C 0.0281(5) -0.1712(4) 0.4455(3) 0.0285(11) Uani 1 1 d . .
C17 C -0.0418(5) -0.2055(5) 0.3609(4) 0.0414(13) Uani 1 1 d . .
H17A H -0.009364 -0.174285 0.312229 0.050 Uiso 1 1 calc R U
C18 C -0.1594(6) -0.2858(5) 0.3473(4) 0.0485(15) Uani 1 1 d . .
H18A H -0.204859 -0.307192 0.288440 0.058 Uiso 1 1 calc R U
C19 C -0.1448(5) -0.3014(5) 0.4920(4) 0.0399(13) Uani 1 1 d . .
H19A H -0.179204 -0.334929 0.539269 0.048 Uiso 1 1 calc R U
C20 C -0.0277(5) -0.2217(4) 0.5119(3) 0.0319(11) Uani 1 1 d . .
H20A H 0.014816 -0.201399 0.571556 0.038 Uiso 1 1 calc R U
C21 C 0.4349(4) -0.0344(4) 0.6850(3) 0.0243(10) Uani 1 1 d . .
H21A H 0.378655 -0.107694 0.663040 0.029 Uiso 1 1 calc R U
C22 C 0.4972(4) -0.0194(4) 0.7682(3) 0.0266(10) Uani 1 1 d . .
H22A H 0.553301 0.053779 0.790569 0.032 Uiso 1 1 calc R U
C23 C 0.4851(4) -0.1075(4) 0.8271(3) 0.0232(10) Uani 1 1 d . .
C24 C 0.4017(4) -0.2176(4) 0.8044(3) 0.0242(10) Uani 1 1 d . .
H24A H 0.351656 -0.239999 0.747045 0.029 Uiso 1 1 calc R U
C25 C 0.3930(4) -0.2927(4) 0.8655(3) 0.0239(10) Uani 1 1 d . .
H25A H 0.337883 -0.367495 0.848251 0.029 Uiso 1 1 calc R U
C26 C 0.5384(5) -0.1618(4) 0.9703(3) 0.0270(10) Uani 1 1 d . .
H26A H 0.586485 -0.141836 1.028347 0.032 Uiso 1 1 calc R U
C27 C 0.5546(5) -0.0815(4) 0.9121(3) 0.0257(10) Uani 1 1 d . .
H27A H 0.613400 -0.008716 0.930589 0.031 Uiso 1 1 calc R U
C28 C 0.6937(4) 0.3154(4) 0.5966(3) 0.0243(10) Uani 1 1 d . .
H28A H 0.720476 0.348144 0.546887 0.029 Uiso 1 1 calc R U
C29 C 0.7681(4) 0.3544(4) 0.6746(3) 0.0245(10) Uani 1 1 d . .
H29A H 0.740559 0.321615 0.724105 0.029 Uiso 1 1 calc R U
C30 C 0.8882(5) 0.4430(4) 0.6915(3) 0.0286(11) Uani 1 1 d . .
C31 C 0.9461(5) 0.4888(5) 0.7783(3) 0.0364(12) Uani 1 1 d . .
H31A H 0.905715 0.464703 0.826618 0.044 Uiso 1 1 calc R U
C32 C 1.0617(5) 0.5690(5) 0.7940(4) 0.0447(14) Uani 1 1 d . .
H32A H 1.098900 0.598348 0.853956 0.054 Uiso 1 1 calc R U
C33 C 1.0685(6) 0.5652(5) 0.6480(4) 0.0462(15) Uani 1 1 d . .
H33A H 1.110555 0.592216 0.601141 0.055 Uiso 1 1 calc R U
C34 C 0.9533(5) 0.4840(4) 0.6254(3) 0.0347(12) Uani 1 1 d . .
H34A H 0.918726 0.456423 0.564844 0.042 Uiso 1 1 calc R U
C35 C 0.8347(5) 0.7280(5) 0.0992(3) 0.0364(12) Uani 1 1 d D .
C36 C 0.9440(5) 0.6825(5) 0.0787(4) 0.0373(12) Uani 1 1 d . .
H36A H 0.934457 0.603104 0.052775 0.045 Uiso 1 1 calc R U
C37 C 1.0689(5) 0.7569(5) 0.0974(3) 0.0370(12) Uani 1 1 d . .
C38 C 1.0809(5) 0.8743(5) 0.1303(4) 0.0396(13) Uani 1 1 d . .
H38A H 1.164843 0.923640 0.141977 0.048 Uiso 1 1 calc R U
C39 C 0.9705(5) 0.9219(5) 0.1465(4) 0.0388(13) Uani 1 1 d . .
C40 C 0.8517(6) 0.8485(5) 0.1328(4) 0.0429(14) Uani 1 1 d . .
H40A H 0.777585 0.879346 0.146202 0.051 Uiso 1 1 calc R U
C41 C 0.6969(5) 0.6483(5) 0.0857(3) 0.0350(12) Uani 1 1 d D .
C42 C 1.1928(5) 0.7115(5) 0.0815(4) 0.0359(12) Uani 1 1 d . .
C43 C 0.9851(5) 1.0527(5) 0.1778(4) 0.0415(13) Uani 1 1 d . .
C44 C 0.8574(7) 1.0869(7) 0.1934(7) 0.091(3) Uani 1 1 d . .
H44A H 0.871950 1.171354 0.213279 0.136 Uiso 1 1 calc R U
H44B H 0.795635 1.066153 0.138109 0.136 Uiso 1 1 calc R U
H44C H 0.821615 1.045454 0.238999 0.136 Uiso 1 1 calc R U
C45 C 1.0431(7) 1.1208(6) 0.1081(4) 0.0589(18) Uani 1 1 d . .
H45A H 1.126220 1.098725 0.097764 0.088 Uiso 1 1 calc R U
H45B H 0.982102 1.102190 0.052410 0.088 Uiso 1 1 calc R U
H45C H 1.057971 1.204865 0.129691 0.088 Uiso 1 1 calc R U
C46 C 1.0815(7) 1.0883(5) 0.2669(4) 0.0562(18) Uani 1 1 d . .
H46A H 1.165431 1.066832 0.258249 0.084 Uiso 1 1 calc R U
H46B H 1.094561 1.172874 0.285680 0.084 Uiso 1 1 calc R U
H46C H 1.044880 1.047520 0.312517 0.084 Uiso 1 1 calc R U

loop_
_atom_site_aniso_label
_atom_site_aniso_U_11
_atom_site_aniso_U_22
_atom_site_aniso_U_33
_atom_site_aniso_U_23
_atom_site_aniso_U_13
_atom_site_aniso_U_12
Cd1 0.01986(19) 0.02036(19) 0.01864(19) 0.00981(12) 0.00439(12) 0.00457(12)
O1 0.042(2) 0.039(2) 0.040(2) 0.0175(17) 0.0110(18) 0.0041(17)
N1 0.0133(18) 0.029(2) 0.0216(19) 0.0116(16) 0.0030(15) 0.0038(15)
C1 0.015(2) 0.038(3) 0.021(2) 0.015(2) -0.0022(18) 0.0021(19)
C2 0.024(2) 0.030(3) 0.029(3) 0.012(2) -0.001(2) -0.006(2)
O2 0.136(5) 0.031(2) 0.036(2) 0.0040(19) 0.011(3) 0.004(3)
N2 0.026(2) 0.041(3) 0.053(3) -0.001(2) 0.001(2) -0.004(2)
N3 0.023(2) 0.026(2) 0.023(2) 0.0125(16) 0.0057(16) 0.0046(16)
O3 0.031(2) 0.061(3) 0.042(2) -0.007(2) 0.0009(17) 0.0155(19)
C3 0.017(2) 0.023(2) 0.024(2) 0.0082(18) 0.0003(18) 0.0031(18)
O4 0.051(2) 0.0265(18) 0.041(2) 0.0058(15) 0.0215(18) 0.0137(17)
C4 0.024(2) 0.027(2) 0.018(2) 0.0055(18) 0.0004(18) 0.0025(19)
N4 0.036(3) 0.054(3) 0.043(3) 0.001(2) -0.006(2) -0.014(2)
C5 0.020(2) 0.024(2) 0.026(2) 0.0089(19) 0.0034(19) 0.0028(18)
C6 0.026(3) 0.027(2) 0.024(2) 0.012(2) -0.001(2) -0.004(2)
C7 0.019(2) 0.022(2) 0.025(2) 0.0060(18) 0.0005(18) 0.0019(18)
C8 0.021(2) 0.026(2) 0.016(2) 0.0074(18) 0.0029(18) 0.0018(18)
C9 0.023(2) 0.028(2) 0.019(2) 0.0060(18) -0.0013(18) 0.0060(19)
C10 0.024(2) 0.024(2) 0.021(2) 0.0088(18) 0.0046(18) 0.0057(19)
C11 0.019(2) 0.026(2) 0.020(2) 0.0100(18) 0.0012(18) 0.0045(18)
C12 0.022(2) 0.035(3) 0.019(2) 0.0100(19) -0.0017(18) 0.005(2)
C13 0.021(2) 0.024(2) 0.023(2) 0.0081(18) 0.0026(18) 0.0031(18)
C14 0.027(3) 0.026(2) 0.025(2) 0.0102(19) 0.003(2) 0.004(2)
C15 0.027(3) 0.031(3) 0.028(3) 0.012(2) 0.004(2) 0.001(2)
C16 0.024(3) 0.026(3) 0.036(3) 0.006(2) 0.002(2) 0.007(2)
C17 0.028(3) 0.054(4) 0.037(3) 0.012(3) -0.005(2) -0.002(2)
C18 0.035(3) 0.052(4) 0.047(4) 0.004(3) -0.012(3) -0.007(3)
C19 0.033(3) 0.038(3) 0.046(3) 0.002(2) 0.013(3) -0.004(2)
C20 0.026(3) 0.031(3) 0.034(3) 0.000(2) 0.004(2) -0.004(2)
C21 0.021(2) 0.029(2) 0.024(2) 0.0125(19) 0.0008(19) 0.0011(19)
C22 0.022(2) 0.028(3) 0.029(3) 0.012(2) 0.004(2) 0.0005(19)
C23 0.018(2) 0.028(2) 0.026(2) 0.0111(19) 0.0043(19) 0.0060(19)
C24 0.018(2) 0.032(3) 0.021(2) 0.0085(19) -0.0030(18) 0.0003(19)
C25 0.019(2) 0.027(2) 0.027(2) 0.0123(19) 0.0024(19) 0.0031(18)
C26 0.030(3) 0.029(3) 0.021(2) 0.0093(19) -0.002(2) 0.004(2)
C27 0.025(2) 0.025(2) 0.026(2) 0.0082(19) 0.001(2) 0.0023(19)
C28 0.021(2) 0.026(2) 0.025(2) 0.0070(19) 0.0015(19) 0.0012(19)
C29 0.021(2) 0.033(3) 0.021(2) 0.0078(19) 0.0033(19) 0.007(2)
C30 0.024(2) 0.031(3) 0.030(3) 0.002(2) 0.001(2) 0.005(2)
C31 0.025(3) 0.053(3) 0.028(3) 0.002(2) -0.002(2) 0.007(2)
C32 0.032(3) 0.058(4) 0.035(3) -0.009(3) -0.008(2) 0.002(3)
C33 0.040(3) 0.045(3) 0.044(3) 0.006(3) 0.002(3) -0.013(3)
C34 0.034(3) 0.036(3) 0.026(3) 0.007(2) -0.002(2) -0.010(2)
C35 0.033(3) 0.044(3) 0.033(3) 0.012(2) 0.002(2) 0.008(2)
C36 0.030(3) 0.040(3) 0.040(3) 0.008(2) 0.002(2) 0.002(2)
C37 0.037(3) 0.041(3) 0.034(3) 0.010(2) 0.001(2) 0.011(2)
C38 0.034(3) 0.043(3) 0.043(3) 0.010(3) 0.006(2) 0.007(2)
C39 0.034(3) 0.043(3) 0.040(3) 0.008(2) 0.003(2) 0.011(2)
C40 0.039(3) 0.053(4) 0.041(3) 0.012(3) 0.007(3) 0.014(3)
C41 0.026(3) 0.055(4) 0.026(3) 0.019(3) -0.003(2) 0.009(2)
C42 0.023(3) 0.051(3) 0.034(3) 0.017(3) -0.006(2) 0.006(2)
C43 0.035(3) 0.044(3) 0.045(3) -0.003(3) 0.005(3) 0.012(2)
C44 0.055(5) 0.050(4) 0.167(9) -0.005(5) 0.037(5) 0.010(4)
C45 0.070(5) 0.048(4) 0.053(4) 0.014(3) -0.010(3) 0.007(3)
C46 0.085(5) 0.034(3) 0.050(4) 0.008(3) 0.029(4) -0.001(3)

loop_
_atom_type_symbol
_atom_type_description
_atom_type_scat_dispersion_real
_atom_type_scat_dispersion_imag
_atom_type_scat_source
C C 0.0033 0.0016 'International Tables Vol C Tables 4.2.6.8 and 6.1.1.4'
H H 0.0000 0.0000 'International Tables Vol C Tables 4.2.6.8 and 6.1.1.4'
Cd Cd -0.8075 1.2024 'International Tables Vol C Tables 4.2.6.8 and 6.1.1.4'
N N 0.0061 0.0033 'International Tables Vol C Tables 4.2.6.8 and 6.1.1.4'
O O 0.0106 0.0060 'International Tables Vol C Tables 4.2.6.8 and 6.1.1.4'

loop_
_geom_angle_atom_site_label_1
_geom_angle_atom_site_label_2
_geom_angle_atom_site_label_3
_geom_angle
_geom_angle_site_symmetry_1
_geom_angle_site_symmetry_3
N1 Cd1 O2 90.36(14) . 2_665
N1 Cd1 N3 167.15(13) . 1_564
O2 Cd1 N3 95.30(14) 2_665 1_564
N1 Cd1 O1 85.24(12) . .
O2 Cd1 O1 129.57(18) 2_665 .
N3 Cd1 O1 82.26(12) 1_564 .
N1 Cd1 O3 95.24(13) . 1_455
O2 Cd1 O3 78.15(18) 2_665 1_455
N3 Cd1 O3 97.20(14) 1_564 1_455
O1 Cd1 O3 152.28(14) . 1_455
N1 Cd1 O4 97.31(12) . 1_455
O2 Cd1 O4 132.59(18) 2_665 1_455
N3 Cd1 O4 87.35(12) 1_564 1_455
O1 Cd1 O4 97.75(14) . 1_455
O3 Cd1 O4 54.63(13) 1_455 1_455
N1 Cd1 C42 97.12(14) . 1_455
O2 Cd1 C42 105.07(19) 2_665 1_455
N3 Cd1 C42 92.55(14) 1_564 1_455
O1 Cd1 C42 125.35(15) . 1_455
O3 Cd1 C42 27.01(15) 1_455 1_455
O4 Cd1 C42 27.63(15) 1_455 1_455
C41 O1 Cd1 110.4(3) . .
C1 N1 C5 117.5(4) . .
C1 N1 Cd1 119.4(3) . .
C5 N1 Cd1 122.8(3) . .
N1 C1 C2 122.4(4) . .
N1 C1 H1A 118.8 . .
C2 C1 H1A 118.8 . .
C1 C2 C3 120.3(4) . .
C1 C2 H2A 119.8 . .
C3 C2 H2A 119.8 . .
C41 O2 Cd1 167.7(5) . 2_665
C18 N2 C19 115.6(5) . .
C25 N3 C26 117.3(4) . .
C25 N3 Cd1 120.9(3) . 1_546
C26 N3 Cd1 120.9(3) . 1_546
C42 O3 Cd1 92.6(3) . 1_655
C2 C3 C4 117.8(4) . .
C2 C3 C6 117.5(4) . .
C4 C3 C6 124.7(4) . .
C42 O4 Cd1 89.1(3) . 1_655
C5 C4 C3 118.5(4) . .
C5 C4 H4A 120.7 . .
C3 C4 H4A 120.7 . .
C32 N4 C33 115.8(5) . .
N1 C5 C4 123.5(4) . .
N1 C5 H5A 118.3 . .
C4 C5 H5A 118.3 . .
C7 C6 C3 128.0(4) . .
C7 C6 H6A 116.0 . .
C3 C6 H6A 116.0 . .
C6 C7 C8 123.9(4) . .
C6 C7 H7A 118.0 . .
C8 C7 H7A 118.0 . .
C9 C8 C13 118.2(4) . .
C9 C8 C7 120.6(4) . .
C13 C8 C7 121.1(4) . .
C10 C9 C8 123.7(4) . .
C10 C9 H9A 118.2 . .
C8 C9 H9A 118.2 . .
C9 C10 C11 117.9(4) . .
C9 C10 C14 120.3(4) . .
C11 C10 C14 121.7(4) . .
C12 C11 C10 118.9(4) . .
C12 C11 C21 120.7(4) . .
C10 C11 C21 120.4(4) . .
C11 C12 C13 123.2(4) . .
C11 C12 H12A 118.4 . .
C13 C12 H12A 118.4 . .
C12 C13 C8 118.1(4) . .
C12 C13 C28 119.9(4) . .
C8 C13 C28 122.0(4) . .
C15 C14 C10 125.7(4) . .
C15 C14 H14A 117.1 . .
C10 C14 H14A 117.1 . .
C14 C15 C16 126.6(4) . .
C14 C15 H15A 116.7 . .
C16 C15 H15A 116.7 . .
C17 C16 C20 115.4(5) . .
C17 C16 C15 120.3(5) . .
C20 C16 C15 124.2(5) . .
C16 C17 C18 120.1(5) . .
C16 C17 H17A 120.0 . .
C18 C17 H17A 120.0 . .
N2 C18 C17 124.3(5) . .
N2 C18 H18A 117.8 . .
C17 C18 H18A 117.8 . .
N2 C19 C20 124.1(5) . .
N2 C19 H19A 118.0 . .
C20 C19 H19A 118.0 . .
C19 C20 C16 120.5(5) . .
C19 C20 H20A 119.8 . .
C16 C20 H20A 119.8 . .
C22 C21 C11 125.5(4) . .
C22 C21 H21A 117.3 . .
C11 C21 H21A 117.3 . .
C21 C22 C23 124.8(4) . .
C21 C22 H22A 117.6 . .
C23 C22 H22A 117.6 . .
C27 C23 C24 116.5(4) . .
C27 C23 C22 119.5(4) . .
C24 C23 C22 124.0(4) . .
C25 C24 C23 119.7(4) . .
C25 C24 H24A 120.1 . .
C23 C24 H24A 120.1 . .
N3 C25 C24 123.4(4) . .
N3 C25 H25A 118.3 . .
C24 C25 H25A 118.3 . .
N3 C26 C27 123.0(4) . .
N3 C26 H26A 118.5 . .
C27 C26 H26A 118.5 . .
C26 C27 C23 120.0(4) . .
C26 C27 H27A 120.0 . .
C23 C27 H27A 120.0 . .
C29 C28 C13 125.3(4) . .
C29 C28 H28A 117.3 . .
C13 C28 H28A 117.3 . .
C28 C29 C30 126.1(4) . .
C28 C29 H29A 116.9 . .
C30 C29 H29A 116.9 . .
C34 C30 C31 116.0(5) . .
C34 C30 C29 123.9(4) . .
C31 C30 C29 120.1(4) . .
C32 C31 C30 120.0(5) . .
C32 C31 H31A 120.0 . .
C30 C31 H31A 120.0 . .
N4 C32 C31 124.1(5) . .
N4 C32 H32A 117.9 . .
C31 C32 H32A 117.9 . .
N4 C33 C34 124.4(5) . .
N4 C33 H33A 117.8 . .
C34 C33 H33A 117.8 . .
C33 C34 C30 119.7(5) . .
C33 C34 H34A 120.1 . .
C30 C34 H34A 120.1 . .
C36 C35 C40 118.8(5) . .
C36 C35 C41 121.0(5) . .
C40 C35 C41 120.1(5) . .
C35 C36 C37 119.0(5) . .
C35 C36 H36A 120.5 . .
C37 C36 H36A 120.5 . .
C38 C37 C36 120.0(5) . .
C38 C37 C42 118.3(5) . .
C36 C37 C42 121.7(5) . .
C37 C38 C39 121.2(5) . .
C37 C38 H38A 119.4 . .
C39 C38 H38A 119.4 . .
C40 C39 C38 118.4(5) . .
C40 C39 C43 121.4(5) . .
C38 C39 C43 120.2(5) . .
C39 C40 C35 122.4(5) . .
C39 C40 H40A 118.8 . .
C35 C40 H40A 118.8 . .
O2 C41 O1 127.1(5) . .
O2 C41 C35 122.9(5) . .
O1 C41 C35 109.9(5) . .
O3 C42 O4 123.7(5) . .
O3 C42 C37 117.4(5) . .
O4 C42 C37 118.9(5) . .
O3 C42 Cd1 60.4(3) . 1_655
O4 C42 Cd1 63.3(3) . 1_655
C37 C42 Cd1 176.7(4) . 1_655
C44 C43 C39 112.6(5) . .
C44 C43 C45 109.3(6) . .
C39 C43 C45 109.3(5) . .
C44 C43 C46 108.0(6) . .
C39 C43 C46 109.2(5) . .
C45 C43 C46 108.3(5) . .
C43 C44 H44A 109.5 . .
C43 C44 H44B 109.5 . .
H44A C44 H44B 109.5 . .
C43 C44 H44C 109.5 . .
H44A C44 H44C 109.5 . .
H44B C44 H44C 109.5 . .
C43 C45 H45A 109.5 . .
C43 C45 H45B 109.5 . .
H45A C45 H45B 109.5 . .
C43 C45 H45C 109.5 . .
H45A C45 H45C 109.5 . .
H45B C45 H45C 109.5 . .
C43 C46 H46A 109.5 . .
C43 C46 H46B 109.5 . .
H46A C46 H46B 109.5 . .
C43 C46 H46C 109.5 . .
H46A C46 H46C 109.5 . .
H46B C46 H46C 109.5 . .

loop_
_geom_bond_atom_site_label_1
_geom_bond_atom_site_label_2
_geom_bond_distance
_geom_bond_site_symmetry_2
Cd1 N1 2.303(3) .
Cd1 O2 2.313(4) 2_665
Cd1 N3 2.319(3) 1_564
Cd1 O1 2.321(4) .
Cd1 O3 2.365(4) 1_455
Cd1 O4 2.426(3) 1_455
Cd1 C42 2.717(5) 1_455
O1 C41 1.237(6) .
N1 C1 1.345(6) .
N1 C5 1.347(6) .
C1 C2 1.371(6) .
C1 H1A 0.9500 .
C2 C3 1.387(6) .
C2 H2A 0.9500 .
O2 C41 1.197(7) .
N2 C18 1.323(8) .
N2 C19 1.333(7) .
N3 C25 1.338(6) .
N3 C26 1.338(6) .
O3 C42 1.235(7) .
C3 C4 1.397(6) .
C3 C6 1.469(6) .
O4 C42 1.260(6) .
C4 C5 1.381(6) .
C4 H4A 0.9500 .
N4 C32 1.329(7) .
N4 C33 1.328(7) .
C5 H5A 0.9500 .
C6 C7 1.333(6) .
C6 H6A 0.9500 .
C7 C8 1.470(6) .
C7 H7A 0.9500 .
C8 C9 1.394(6) .
C8 C13 1.416(6) .
C9 C10 1.385(6) .
C9 H9A 0.9500 .
C10 C11 1.413(6) .
C10 C14 1.473(6) .
C11 C12 1.387(6) .
C11 C21 1.471(6) .
C12 C13 1.393(6) .
C12 H12A 0.9500 .
C13 C28 1.476(6) .
C14 C15 1.334(7) .
C14 H14A 0.9500 .
C15 C16 1.463(7) .
C15 H15A 0.9500 .
C16 C17 1.385(7) .
C16 C20 1.386(7) .
C17 C18 1.393(8) .
C17 H17A 0.9500 .
C18 H18A 0.9500 .
C19 C20 1.384(7) .
C19 H19A 0.9500 .
C20 H20A 0.9500 .
C21 C22 1.338(6) .
C21 H21A 0.9500 .
C22 C23 1.462(6) .
C22 H22A 0.9500 .
C23 C27 1.387(6) .
C23 C24 1.406(6) .
C24 C25 1.372(6) .
C24 H24A 0.9500 .
C25 H25A 0.9500 .
C26 C27 1.387(6) .
C26 H26A 0.9500 .
C27 H27A 0.9500 .
C28 C29 1.328(6) .
C28 H28A 0.9500 .
C29 C30 1.461(7) .
C29 H29A 0.9500 .
C30 C34 1.384(7) .
C30 C31 1.393(7) .
C31 C32 1.375(8) .
C31 H31A 0.9500 .
C32 H32A 0.9500 .
C33 C34 1.380(7) .
C33 H33A 0.9500 .
C34 H34A 0.9500 .
C35 C36 1.404(8) .
C35 C40 1.416(8) .
C35 C41 1.555(6) .
C36 C37 1.418(7) .
C36 H36A 0.9500 .
C37 C38 1.386(8) .
C37 C42 1.528(8) .
C38 C39 1.410(8) .
C38 H38A 0.9500 .
C39 C40 1.364(8) .
C39 C43 1.527(8) .
C40 H40A 0.9500 .
C43 C44 1.507(9) .
C43 C45 1.541(9) .
C43 C46 1.563(9) .
C44 H44A 0.9800 .
C44 H44B 0.9800 .
C44 H44C 0.9800 .
C45 H45A 0.9800 .
C45 H45B 0.9800 .
C45 H45C 0.9800 .
C46 H46A 0.9800 .
C46 H46B 0.9800 .
C46 H46C 0.9800 .
